data_4025201
loop_
_publ_author_name
'Jinling Li'
'Kai Zhang'
'Xiaojie Zhang'
'Kuo-Wei Huang'
'Chunyan Chi'
'Jishan Wu'

_publ_section_title
;
 meso-Substituted Bisanthenes as Soluble and Stable Near-infrared Dyes
;
_journal_name_full 'Journal of Organic Chemistry'
_journal_page_first 856
_journal_page_last 863
_journal_paper_doi 10.1021/jo902413h
_journal_volume 75
_journal_year 2010
_chemical_formula_sum 'C42 H20 F6'
_chemical_formula_weight 638.58
_chemical_name_systematic
; 
 ? 
;
_space_group_IT_number 61
_symmetry_cell_setting orthorhombic
_symmetry_space_group_name_Hall '-P 2ac 2ab'
_symmetry_space_group_name_H-M 'P b c a'
_atom_sites_solution_hydrogens geom
_atom_sites_solution_primary direct
_atom_sites_solution_secondary difmap
_audit_creation_method SHELXL-97
_cell_angle_alpha 90.00
_cell_angle_beta 90.00
_cell_angle_gamma 90.00
_cell_formula_units_Z 4
_cell_length_a 10.9112(9)
_cell_length_b 7.7032(7)
_cell_length_c 34.108(3)
_cell_measurement_reflns_used 1303
_cell_measurement_temperature 223(2)
_cell_measurement_theta_max 20.55
_cell_measurement_theta_min 2.39
_cell_volume 2866.8(4)
_computing_cell_refinement 'Bruker SMART'
_computing_data_collection 'Bruker SMART'
_computing_data_reduction 'Bruker SAINT'
_computing_molecular_graphics 'Bruker SHELXTL'
_computing_publication_material 'Bruker SHELXTL'
_computing_structure_refinement 'SHELXL-97 (Sheldrick, 1997)'
_computing_structure_solution 'SHELXS-97 (Sheldrick, 1990)'
_diffrn_ambient_temperature 223(2)
_diffrn_measured_fraction_theta_full 1.000
_diffrn_measured_fraction_theta_max 1.000
_diffrn_measurement_device_type 'CCD area detector'
_diffrn_measurement_method 'phi and omega scans'
_diffrn_radiation_monochromator graphite
_diffrn_radiation_source 'fine-focus sealed tube'
_diffrn_radiation_type MoK\a
_diffrn_radiation_wavelength 0.71073
_diffrn_reflns_av_R_equivalents 0.0713
_diffrn_reflns_av_sigmaI/netI 0.0452
_diffrn_reflns_limit_h_max 10
_diffrn_reflns_limit_h_min -13
_diffrn_reflns_limit_k_max 9
_diffrn_reflns_limit_k_min -9
_diffrn_reflns_limit_l_max 42
_diffrn_reflns_limit_l_min -40
_diffrn_reflns_number 16887
_diffrn_reflns_theta_full 26.00
_diffrn_reflns_theta_max 26.00
_diffrn_reflns_theta_min 2.22
_exptl_absorpt_coefficient_mu 0.112
_exptl_absorpt_correction_T_max 0.9955
_exptl_absorpt_correction_T_min 0.9565
_exptl_absorpt_correction_type multi-scan
_exptl_absorpt_process_details 'Sadabs, (Sheldrick 2001)'
_exptl_crystal_colour Blue
_exptl_crystal_density_diffrn 1.480
_exptl_crystal_density_meas ?
_exptl_crystal_density_method 'not measured'
_exptl_crystal_description Block
_exptl_crystal_F_000 1304
_exptl_crystal_size_max 0.40
_exptl_crystal_size_mid 0.16
_exptl_crystal_size_min 0.04
_refine_diff_density_max 0.347
_refine_diff_density_min -0.274
_refine_diff_density_rms 0.052
_refine_ls_extinction_method none
_refine_ls_goodness_of_fit_ref 1.109
_refine_ls_hydrogen_treatment constr
_refine_ls_matrix_type full
_refine_ls_number_parameters 230
_refine_ls_number_reflns 2823
_refine_ls_number_restraints 6
_refine_ls_restrained_S_all 1.112
_refine_ls_R_factor_all 0.1053
_refine_ls_R_factor_gt 0.0775
_refine_ls_shift/su_max 0.000
_refine_ls_shift/su_mean 0.000
_refine_ls_structure_factor_coef Fsqd
_refine_ls_weighting_details 'calc w=1/[\s^2^(Fo^2^)+(0.0480P)^2^+3.3714P] where P=(Fo^2^+2Fc^2^)/3'
_refine_ls_weighting_scheme calc
_refine_ls_wR_factor_gt 0.1543
_refine_ls_wR_factor_ref 0.1670
_reflns_number_gt 2116
_reflns_number_total 2823
_reflns_threshold_expression >2sigma(I)
_cod_data_source_file jo902413h_si_002.cif
_cod_data_source_block 9425pbca
_cod_depositor_comments
;
The following automatic conversions were performed:

'_symmetry_cell_setting' value 'Orthorhombic' changed to
'orthorhombic' according to the built-in table from CIF Core
dictionary named 'cif_core.dic' version 2.4.1 from
2010-06-29.

'_exptl_absorpt_correction_type' value 'Multi-scan'
changed to 'multi-scan' according to the built-in table from CIF Core
dictionary named 'cif_core.dic' version 2.4.1 from 2010-06-29.

Automatic conversion script
Id: cif_fix_values 1646 2011-03-28 12:23:43Z adriana 

The following automatic conversions were performed:

'_exptl_crystal_density_meas' value 'Not Measured' was changed to '?'
- the value is perceived as not measured.

Automatic conversion script
Id: cif_fix_values 3008 2015-01-20 13:52:24Z robertas 
;
_cod_database_code 4025201

loop_
_symmetry_equiv_pos_as_xyz
'x, y, z'
'-x+1/2, -y, z+1/2'
'-x, y+1/2, -z+1/2'
'x+1/2, -y+1/2, -z'
'-x, -y, -z'
'x-1/2, y, -z-1/2'
'x, -y-1/2, z-1/2'
'-x-1/2, y-1/2, z'

loop_
_atom_site_label
_atom_site_type_symbol
_atom_site_fract_x
_atom_site_fract_y
_atom_site_fract_z
_atom_site_U_iso_or_equiv
_atom_site_adp_type
_atom_site_occupancy
_atom_site_symmetry_multiplicity
_atom_site_calc_flag
_atom_site_refinement_flags
_atom_site_disorder_assembly
_atom_site_disorder_group
C1 C 0.0322(3) 0.1859(4) 0.09511(8) 0.0330(7) Uani 1 1 d . . .
C2 C 0.0722(2) 0.2792(4) 0.06201(8) 0.0307(7) Uani 1 1 d . . .
C3 C 0.1236(3) 0.4476(4) 0.06540(9) 0.0357(7) Uani 1 1 d . . .
H3 H 0.1312 0.4988 0.0903 0.043 Uiso 1 1 calc R . .
C4 C 0.1620(3) 0.5357(4) 0.03320(9) 0.0359(7) Uani 1 1 d . . .
H4 H 0.1931 0.6489 0.0359 0.043 Uiso 1 1 calc R . .
C5 C 0.1557(2) 0.4599(4) -0.00394(9) 0.0338(7) Uani 1 1 d . . .
H5 H 0.1859 0.5216 -0.0257 0.041 Uiso 1 1 calc R . .
C6 C 0.1065(2) 0.2968(4) -0.00962(8) 0.0279(7) Uani 1 1 d . . .
C7 C 0.0605(2) 0.2033(4) 0.02382(8) 0.0280(6) Uani 1 1 d . . .
C8 C 0.0057(2) 0.0383(4) 0.01928(7) 0.0260(6) Uani 1 1 d . . .
C9 C -0.0387(2) -0.0517(4) 0.05260(8) 0.0274(6) Uani 1 1 d . . .
C10 C -0.0973(2) -0.2173(4) 0.04860(8) 0.0290(7) Uani 1 1 d . . .
C11 C -0.1429(3) -0.2986(4) 0.08177(9) 0.0387(8) Uani 1 1 d . . .
H11 H -0.1850 -0.4044 0.0792 0.046 Uiso 1 1 calc R . .
C12 C -0.1271(3) -0.2256(4) 0.11907(9) 0.0427(8) Uani 1 1 d . . .
H12 H -0.1574 -0.2847 0.1411 0.051 Uiso 1 1 calc R . .
C13 C -0.0691(3) -0.0714(4) 0.12400(8) 0.0389(8) Uani 1 1 d . . .
H13 H -0.0584 -0.0262 0.1494 0.047 Uiso 1 1 calc R . .
C14 C -0.0243(3) 0.0228(4) 0.09097(8) 0.0330(7) Uani 1 1 d . . .
C15 C 0.0510(3) 0.2597(4) 0.13534(8) 0.0340(7) Uani 1 1 d . . .
C16 C 0.1631(3) 0.2452(5) 0.15402(9) 0.0526(10) Uani 1 1 d . . .
H16 H 0.2294 0.1937 0.1408 0.063 Uiso 1 1 calc R . .
C17 C 0.1790(3) 0.3055(5) 0.19194(9) 0.0531(10) Uani 1 1 d . . .
H17 H 0.2556 0.2946 0.2043 0.064 Uiso 1 1 calc R . .
C18 C 0.0829(3) 0.3811(4) 0.21148(9) 0.0391(8) Uani 1 1 d . A .
C19 C -0.0279(3) 0.4010(4) 0.19289(9) 0.0434(8) Uani 1 1 d . . .
H19 H -0.0934 0.4551 0.2060 0.052 Uiso 1 1 calc R . .
C20 C -0.0432(3) 0.3417(4) 0.15514(9) 0.0404(8) Uani 1 1 d . . .
H20 H -0.1191 0.3572 0.1426 0.049 Uiso 1 1 calc R . .
C21 C 0.0982(4) 0.4337(5) 0.25335(10) 0.0519(9) Uani 1 1 d D . .
F1 F 0.1637(5) 0.5730(5) 0.25829(9) 0.114(2) Uani 0.850(6) 1 d PD A 1
F2 F -0.0084(3) 0.4706(5) 0.27143(7) 0.0884(14) Uani 0.850(6) 1 d PD A 1
F3 F 0.1483(4) 0.3143(4) 0.27539(7) 0.0908(16) Uani 0.850(6) 1 d PD A 1
F1A F 0.0344(18) 0.334(2) 0.2765(5) 0.083(7) Uiso 0.150(6) 1 d PD A 2
F2A F 0.0759(18) 0.5983(14) 0.2551(6) 0.072(6) Uiso 0.150(6) 1 d PD A 2
F3A F 0.2180(9) 0.434(3) 0.2611(5) 0.073(6) Uiso 0.150(6) 1 d PD A 2

loop_
_atom_site_aniso_label
_atom_site_aniso_U_11
_atom_site_aniso_U_22
_atom_site_aniso_U_33
_atom_site_aniso_U_23
_atom_site_aniso_U_13
_atom_site_aniso_U_12
C1 0.0352(16) 0.0425(19) 0.0211(14) -0.0022(13) -0.0021(12) 0.0050(14)
C2 0.0247(14) 0.0393(18) 0.0283(15) -0.0020(13) -0.0027(11) 0.0020(13)
C3 0.0325(16) 0.0461(19) 0.0286(15) -0.0063(14) -0.0025(12) -0.0004(15)
C4 0.0280(15) 0.0404(18) 0.0393(17) -0.0042(15) 0.0002(13) -0.0074(14)
C5 0.0280(15) 0.0408(19) 0.0326(16) 0.0030(14) 0.0049(12) -0.0030(14)
C6 0.0222(14) 0.0360(17) 0.0254(15) 0.0017(12) -0.0003(11) 0.0019(13)
C7 0.0222(14) 0.0381(17) 0.0237(14) -0.0002(13) -0.0018(11) 0.0034(12)
C8 0.0228(14) 0.0361(16) 0.0191(13) 0.0026(12) -0.0011(10) 0.0040(12)
C9 0.0263(14) 0.0332(16) 0.0227(14) 0.0008(12) -0.0001(11) 0.0056(13)
C10 0.0277(15) 0.0356(17) 0.0236(15) 0.0049(12) 0.0017(11) 0.0046(13)
C11 0.0466(19) 0.0377(18) 0.0318(16) 0.0063(14) 0.0062(14) -0.0012(15)
C12 0.063(2) 0.0394(19) 0.0262(16) 0.0095(14) 0.0114(15) 0.0039(17)
C13 0.056(2) 0.0418(19) 0.0189(14) 0.0019(13) 0.0041(13) 0.0051(16)
C14 0.0361(17) 0.0408(19) 0.0220(14) 0.0017(13) -0.0003(12) 0.0085(14)
C15 0.0404(17) 0.0373(18) 0.0243(15) 0.0012(13) 0.0015(13) 0.0014(14)
C16 0.046(2) 0.081(3) 0.0313(17) -0.0133(18) -0.0040(15) 0.017(2)
C17 0.046(2) 0.083(3) 0.0303(18) -0.0098(18) -0.0116(15) 0.007(2)
C18 0.055(2) 0.0354(18) 0.0269(16) -0.0032(13) -0.0041(15) 0.0000(16)
C19 0.057(2) 0.046(2) 0.0273(16) -0.0065(14) 0.0033(15) 0.0106(17)
C20 0.0427(18) 0.048(2) 0.0304(16) -0.0002(15) -0.0028(13) 0.0076(16)
C21 0.075(3) 0.047(2) 0.0337(19) -0.0074(17) -0.0050(18) -0.002(2)
F1 0.187(5) 0.107(3) 0.0471(18) -0.0314(18) 0.002(2) -0.079(3)
F2 0.088(2) 0.140(4) 0.0372(15) -0.0364(18) 0.0051(14) 0.021(2)
F3 0.163(4) 0.090(3) 0.0197(13) -0.0076(13) -0.0190(16) 0.048(2)

loop_
_atom_type_symbol
_atom_type_description
_atom_type_scat_dispersion_real
_atom_type_scat_dispersion_imag
_atom_type_scat_source
C C 0.0033 0.0016 'International Tables Vol C Tables 4.2.6.8 and 6.1.1.4'
H H 0.0000 0.0000 'International Tables Vol C Tables 4.2.6.8 and 6.1.1.4'
F F 0.0171 0.0103 'International Tables Vol C Tables 4.2.6.8 and 6.1.1.4'

loop_
_geom_angle_atom_site_label_1
_geom_angle_atom_site_label_2
_geom_angle_atom_site_label_3
_geom_angle
_geom_angle_site_symmetry_1
_geom_angle_site_symmetry_3
_geom_angle_publ_flag
C14 C1 C2 120.7(3) . . ?
C14 C1 C15 119.4(3) . . ?
C2 C1 C15 119.9(3) . . ?
C1 C2 C3 121.6(3) . . ?
C1 C2 C7 119.6(3) . . ?
C3 C2 C7 118.8(3) . . ?
C4 C3 C2 120.9(3) . . ?
C3 C4 C5 120.6(3) . . ?
C6 C5 C4 121.8(3) . . ?
C5 C6 C7 118.7(3) . . ?
C5 C6 C10 122.3(3) . 5 ?
C7 C6 C10 119.1(3) . 5 ?
C8 C7 C2 120.3(2) . . ?
C8 C7 C6 120.7(2) . . ?
C2 C7 C6 119.1(3) . . ?
C7 C8 C9 119.8(2) . . ?
C7 C8 C8 120.2(3) . 5 ?
C9 C8 C8 120.0(3) . 5 ?
C8 C9 C10 120.8(2) . . ?
C8 C9 C14 119.8(3) . . ?
C10 C9 C14 119.4(2) . . ?
C11 C10 C9 119.0(3) . . ?
C11 C10 C6 121.8(3) . 5 ?
C9 C10 C6 119.2(2) . 5 ?
C10 C11 C12 121.1(3) . . ?
C13 C12 C11 121.4(3) . . ?
C12 C13 C14 120.5(3) . . ?
C1 C14 C13 121.7(3) . . ?
C1 C14 C9 119.7(3) . . ?
C13 C14 C9 118.6(3) . . ?
C20 C15 C16 118.0(3) . . ?
C20 C15 C1 121.2(3) . . ?
C16 C15 C1 120.8(3) . . ?
C15 C16 C17 120.9(3) . . ?
C18 C17 C16 120.0(3) . . ?
C17 C18 C19 119.7(3) . . ?
C17 C18 C21 119.6(3) . . ?
C19 C18 C21 120.6(3) . . ?
C18 C19 C20 120.1(3) . . ?
C19 C20 C15 121.3(3) . . ?
F2A C21 F1 44.6(8) . . ?
F2A C21 F1A 116.8(13) . . ?
F1 C21 F1A 134.6(9) . . ?
F2A C21 F3 137.8(9) . . ?
F1 C21 F3 106.0(4) . . ?
F1A C21 F3 57.3(10) . . ?
F2A C21 F3A 100.1(12) . . ?
F1 C21 F3A 55.6(9) . . ?
F1A C21 F3A 113.7(13) . . ?
F3 C21 F3A 58.4(9) . . ?
F2A C21 F2 67.0(9) . . ?
F1 C21 F2 103.9(4) . . ?
F1A C21 F2 52.2(10) . . ?
F3 C21 F2 104.3(3) . . ?
F3A C21 F2 139.1(8) . . ?
F2A C21 C18 106.8(9) . . ?
F1 C21 C18 114.1(3) . . ?
F1A C21 C18 111.1(9) . . ?
F3 C21 C18 114.0(3) . . ?
F3A C21 C18 107.4(8) . . ?
F2 C21 C18 113.5(3) . . ?

loop_
_geom_bond_atom_site_label_1
_geom_bond_atom_site_label_2
_geom_bond_distance
_geom_bond_site_symmetry_2
_geom_bond_publ_flag
C1 C14 1.407(4) . ?
C1 C2 1.408(4) . ?
C1 C15 1.499(4) . ?
C2 C3 1.418(4) . ?
C2 C7 1.433(4) . ?
C3 C4 1.357(4) . ?
C4 C5 1.397(4) . ?
C5 C6 1.380(4) . ?
C6 C7 1.439(4) . ?
C6 C10 1.467(4) 5 ?
C7 C8 1.414(4) . ?
C8 C9 1.417(4) . ?
C8 C8 1.447(5) 5 ?
C9 C10 1.433(4) . ?
C9 C14 1.438(4) . ?
C10 C11 1.386(4) . ?
C10 C6 1.467(4) 5 ?
C11 C12 1.401(4) . ?
C12 C13 1.356(5) . ?
C13 C14 1.426(4) . ?
C15 C20 1.382(4) . ?
C15 C16 1.384(4) . ?
C16 C17 1.385(4) . ?
C17 C18 1.372(5) . ?
C18 C19 1.374(4) . ?
C18 C21 1.494(4) . ?
C19 C20 1.376(4) . ?
C21 F2A 1.293(9) . ?
C21 F1 1.301(4) . ?
C21 F1A 1.305(9) . ?
C21 F3 1.307(4) . ?
C21 F3A 1.335(9) . ?
C21 F2 1.347(4) . ?
